data_4134738
loop_
_publ_author_name
'Gonzalez-Rodriguez, Edgar'
'Abdo, Miguel A.'
'Dos Passos Gomes, Gabriel'
'Ayad, Suliman'
'White, Frankie D.'
'Tsvetkov, Nikolay P.'
'Hanson, Kenneth'
'Alabugin, Igor V.'

_publ_section_title
;
 Twofold \p-Extension of Polyarenes via Double and Triple Radical Alkyne
 <i>peri</i>-Annulations: Radical Cascades Converging on the Same Aromatic
 Core.
;
_journal_name_full 'Journal of the American Chemical Society'
_journal_paper_doi 10.1021/jacs.0c01856
_journal_year 2020
_chemical_formula_moiety '0.05(C56 H32 I4)'
_chemical_formula_sum 'C2.6 H1.49 I0.19'
_chemical_formula_weight 56.39
_space_group_crystal_system monoclinic
_space_group_IT_number 14
_space_group_name_Hall '-P 2yn'
_space_group_name_H-M_alt 'P 1 21/n 1'
_atom_sites_solution_hydrogens geom
_atom_sites_solution_primary heavy
_audit_creation_date 2017-05-31
_audit_creation_method
;
Olex2 1.2
(compiled 2017.03.28 svn.r3405 for OlexSys, GUI svn.r5337)
;
_cell_angle_alpha 90
_cell_angle_beta 98.8238(10)
_cell_angle_gamma 90
_cell_formula_units_Z 86
_cell_length_a 8.8782(4)
_cell_length_b 23.1887(11)
_cell_length_c 22.1751(11)
_cell_measurement_reflns_used 9783
_cell_measurement_temperature 127(2)
_cell_measurement_theta_max 34.097
_cell_measurement_theta_min 2.365
_cell_volume 4511.2(4)
_computing_cell_refinement 'SAINT V8.38A (?, 2016)'
_computing_data_reduction 'SAINT V8.38A (?, 2016)'
_computing_molecular_graphics 'Olex2 (Dolomanov et al., 2009)'
_computing_publication_material 'Olex2 (Dolomanov et al., 2009)'
_computing_structure_refinement 'ShelXL (Sheldrick, 2015)'
_computing_structure_solution 'ShelXS (Sheldrick, 2008)'
_diffrn_ambient_temperature 127.43
_diffrn_measured_fraction_theta_full 0.999
_diffrn_measured_fraction_theta_max 0.954
_diffrn_measurement_device_type 'Bruker APEX-II CCD'
_diffrn_measurement_method '\f and \w scans'
_diffrn_radiation_type MoK\a
_diffrn_radiation_wavelength 0.71073
_diffrn_reflns_av_R_equivalents 0.0382
_diffrn_reflns_av_unetI/netI 0.0332
_diffrn_reflns_Laue_measured_fraction_full 0.999
_diffrn_reflns_Laue_measured_fraction_max 0.954
_diffrn_reflns_limit_h_max 13
_diffrn_reflns_limit_h_min -13
_diffrn_reflns_limit_k_max 37
_diffrn_reflns_limit_k_min -37
_diffrn_reflns_limit_l_max 34
_diffrn_reflns_limit_l_min -34
_diffrn_reflns_number 101777
_diffrn_reflns_point_group_measured_fraction_full 0.999
_diffrn_reflns_point_group_measured_fraction_max 0.954
_diffrn_reflns_theta_full 25.242
_diffrn_reflns_theta_max 35.188
_diffrn_reflns_theta_min 2.365
_diffrn_standards_number 0
_exptl_absorpt_coefficient_mu 2.800
_exptl_absorpt_correction_T_max 0.7469
_exptl_absorpt_correction_T_min 0.7001
_exptl_absorpt_correction_type multi-scan
_exptl_absorpt_process_details
;
SADABS-2016/2 (Bruker,2016/2) was used for absorption correction.
wR2(int) was 0.0637 before and 0.0506 after correction.
The Ratio of minimum to maximum transmission is 0.9373.
The \l/2 correction factor is Not present.
;
_exptl_crystal_colour 'pale pink'
_exptl_crystal_density_diffrn 1.785
_exptl_crystal_density_meas ?
_exptl_crystal_density_method 'not measured'
_exptl_crystal_description 'rectangular plate'
_exptl_crystal_F_000 2320
_exptl_crystal_size_max 0.9
_exptl_crystal_size_mid 0.3
_exptl_crystal_size_min 0.1
_refine_diff_density_max 1.025
_refine_diff_density_min -0.699
_refine_diff_density_rms 0.154
_refine_ls_extinction_method none
_refine_ls_goodness_of_fit_ref 1.061
_refine_ls_hydrogen_treatment constr
_refine_ls_matrix_type full
_refine_ls_number_parameters 541
_refine_ls_number_reflns 19244
_refine_ls_number_restraints 0
_refine_ls_restrained_S_all 1.061
_refine_ls_R_factor_all 0.0558
_refine_ls_R_factor_gt 0.0337
_refine_ls_shift/su_max 0.001
_refine_ls_shift/su_mean 0.000
_refine_ls_structure_factor_coef Fsqd
_refine_ls_weighting_details 'w=1/[\s^2^(Fo^2^)+(0.0272P)^2^+5.1332P] where P=(Fo^2^+2Fc^2^)/3'
_refine_ls_weighting_scheme calc
_refine_ls_wR_factor_gt 0.0664
_refine_ls_wR_factor_ref 0.0744
_reflns_Friedel_coverage 0.000
_reflns_number_gt 14927
_reflns_number_total 19244
_reflns_threshold_expression 'I > 2\s(I)'
_cod_data_source_file 3b_double_periannulations.cif
_cod_data_source_block eg126
_cod_depositor_comments
;
The following automatic conversions were performed:

data item '_exptl_crystal_density_meas' value 'NA' was changed to '?'
-- the value is perceived as not measured.

Automatic conversion script
Id: cif_fix_values 7556 2019-12-06 15:28:31Z antanas 
;
_cod_original_formula_sum 'C2.60 H1.49 I0.19'
_cod_database_code 4134738
_shelx_shelxl_version_number 2016/6
_shelx_space_group_comment
;
The symmetry employed for this shelxl refinement is uniquely defined
by the following loop, which should always be used as a source of
symmetry information in preference to the above space-group names.
They are only intended as comments.
;
_olex2_refinement_description
;
1. Fixed Uiso
 At 1.2 times of:
  All C(H) groups
2.a Aromatic/amide H refined with riding coordinates:
 C2AA(H2AA), C4AA(H4AA), C8AA(H8AA), C9CA(H9CA), C2DA(H2DA), C4DA(H4DA),
 C8BA(H8BA), C9BA(H9BA), C1CA(H1CA), C2CA(H2CA), C5CA(H5CA), C6CA(H6CA),
 C8CA(H8CA), C2FA(H2FA), C3FA(H3FA), C7DA(H7DA), C8DA(H8DA), C0EA(H0EA),
 C1EA(H1EA), C4EA(H4EA), C7EA(H7EA), C0DA(H0DA), C1DA(H1DA), C9DA(H9DA),
 C2EA(H2EA), C6EA(H6EA), C5(H5), C8(H8), C10(H10), C12(H12), C13(H13), C14(H14)
;
_olex2_submission_special_instructions 'No special instructions were received'

loop_
_space_group_symop_operation_xyz
'x, y, z'
'-x+1/2, y+1/2, -z+1/2'
'-x, -y, -z'
'x-1/2, -y-1/2, z-1/2'

loop_
_atom_site_label
_atom_site_type_symbol
_atom_site_fract_x
_atom_site_fract_y
_atom_site_fract_z
_atom_site_U_iso_or_equiv
_atom_site_adp_type
_atom_site_occupancy
_atom_site_site_symmetry_order
_atom_site_calc_flag
_atom_site_refinement_flags_posn
_atom_site_refinement_flags_adp
_atom_site_refinement_flags_occupancy
_atom_site_disorder_assembly
_atom_site_disorder_group
I1 I 0.36645(2) 0.07210(2) 0.22560(2) 0.02150(3) Uani 1 1 d . . . . .
I2 I 0.41971(2) 0.10397(2) 0.45591(2) 0.02755(4) Uani 1 1 d . . . . .
I3 I 0.21950(2) 0.20207(2) 0.32603(2) 0.02651(4) Uani 1 1 d . . . . .
I4 I 0.21655(2) 0.18681(2) 0.58161(2) 0.02677(4) Uani 1 1 d . . . . .
C0AA C 0.0359(2) 0.30090(9) 0.25954(9) 0.0167(3) Uani 1 1 d . . . . .
C1BA C 0.4946(2) -0.01422(9) 0.14128(9) 0.0186(4) Uani 1 1 d . . . . .
C3BA C 0.0356(2) 0.33777(9) 0.47568(9) 0.0198(4) Uani 1 1 d . . . . .
C4BA C 0.1827(3) 0.25775(9) 0.52214(10) 0.0231(4) Uani 1 1 d . . . . .
C5BA C 0.4853(2) -0.06328(9) 0.10305(10) 0.0188(4) Uani 1 1 d . . . . .
C6BA C 0.5375(2) 0.00631(9) 0.38234(9) 0.0167(3) Uani 1 1 d . . . . .
C7BA C 0.5192(2) -0.04376(8) 0.34586(9) 0.0162(3) Uani 1 1 d . . . . .
C1AA C 0.2966(3) 0.32091(10) 0.45521(10) 0.0230(4) Uani 1 1 d . . . . .
C2AA C 0.3095(2) 0.30469(9) 0.25689(11) 0.0227(4) Uani 1 1 d . . . . .
H2AA H 0.407721 0.288233 0.268303 0.027 Uiso 1 1 calc R . . . .
C3AA C 0.3507(2) -0.09742(9) 0.09380(10) 0.0188(4) Uani 1 1 d . . . . .
C4AA C 0.2381(3) -0.03488(10) 0.16240(10) 0.0228(4) Uani 1 1 d . . . . .
H4AA H 0.156030 -0.025049 0.183356 0.027 Uiso 1 1 calc R . . . .
C5AA C 0.6885(2) 0.03464(9) 0.39880(10) 0.0184(4) Uani 1 1 d . . . . .
C7AA C 0.1827(2) 0.27811(9) 0.27423(10) 0.0197(4) Uani 1 1 d . . . . .
C8AA C 0.2629(2) 0.00610(10) 0.38491(10) 0.0211(4) Uani 1 1 d . . . . .
H8AA H 0.177272 0.023726 0.398298 0.025 Uiso 1 1 calc R . . . .
C9AA C 0.2258(2) -0.08291(10) 0.12402(10) 0.0219(4) Uani 1 1 d . . . . .
C0BA C 0.2933(2) 0.35525(9) 0.22293(10) 0.0208(4) Uani 1 1 d . . . . .
C9CA C 0.4220(2) 0.38268(11) 0.20255(12) 0.0279(5) Uani 1 1 d . . . . .
H9CA H 0.520625 0.366370 0.213180 0.034 Uiso 1 1 calc R . . . .
C2DA C 0.6094(2) -0.08037(9) 0.07220(10) 0.0214(4) Uani 1 1 d . . . . .
H2DA H 0.700299 -0.058129 0.077727 0.026 Uiso 1 1 calc R . . . .
C3DA C 0.6340(2) 0.02254(9) 0.14879(9) 0.0182(4) Uani 1 1 d . . . . .
C4DA C 0.4213(3) 0.33758(11) 0.42483(11) 0.0280(5) Uani 1 1 d . . . . .
H4DA H 0.513362 0.316058 0.431863 0.034 Uiso 1 1 calc R . . . .
C5DA C 0.3399(2) -0.14623(9) 0.05418(9) 0.0194(4) Uani 1 1 d . . . . .
C8BA C -0.1000(3) 0.37247(9) 0.46470(10) 0.0215(4) Uani 1 1 d . . . . .
H8BA H -0.185146 0.362218 0.483661 0.026 Uiso 1 1 calc R . . . .
C9BA C 0.9579(3) 0.09718(10) 0.43187(13) 0.0292(5) Uani 1 1 d . . . . .
H9BA H 1.048006 0.119184 0.443320 0.035 Uiso 1 1 calc R . . . .
C0CA C 0.2433(2) -0.04316(9) 0.34888(10) 0.0209(4) Uani 1 1 d . . . . .
C1CA C 0.7656(3) 0.03296(12) 0.45822(11) 0.0294(5) Uani 1 1 d . . . . .
H1CA H 0.726670 0.010220 0.487974 0.035 Uiso 1 1 calc R . . . .
C2CA C -0.1235(3) 0.30355(10) 0.59362(11) 0.0280(5) Uani 1 1 d . . . . .
H2CA H -0.067475 0.337424 0.606530 0.034 Uiso 1 1 calc R . . . .
C3CA C 0.3688(2) -0.00142(9) 0.17020(10) 0.0203(4) Uani 1 1 d . . . . .
C5CA C 0.8993(3) 0.06431(12) 0.47453(12) 0.0327(5) Uani 1 1 d . . . . .
H5CA H 0.950512 0.063030 0.515394 0.039 Uiso 1 1 calc R . . . .
C6CA C 0.8842(3) 0.09781(11) 0.37214(13) 0.0291(5) Uani 1 1 d . . . . .
H6CA H 0.925377 0.119591 0.342248 0.035 Uiso 1 1 calc R . . . .
C7CA C 0.4070(2) 0.02966(9) 0.40140(10) 0.0189(4) Uani 1 1 d . . . . .
C8CA C 0.0890(3) -0.11708(11) 0.11334(11) 0.0267(5) Uani 1 1 d . . . . .
H8CA H 0.005266 -0.107520 0.133442 0.032 Uiso 1 1 calc R . . . .
C1FA C -0.0993(2) 0.26998(9) 0.27573(10) 0.0184(4) Uani 1 1 d . . . . .
C2FA C 0.7789(3) 0.10091(11) 0.11441(13) 0.0322(5) Uani 1 1 d . . . . .
H2FA H 0.787732 0.130987 0.086071 0.039 Uiso 1 1 calc R . . . .
C3FA C 0.7501(3) 0.06671(10) 0.35564(11) 0.0236(4) Uani 1 1 d . . . . .
H3FA H 0.700265 0.067442 0.314544 0.028 Uiso 1 1 calc R . . . .
C6DA C -0.0847(3) 0.27157(9) 0.54522(10) 0.0214(4) Uani 1 1 d . . . . .
C7DA C 0.8820(3) 0.04742(11) 0.20367(11) 0.0283(5) Uani 1 1 d . . . . .
H7DA H 0.961938 0.040566 0.236571 0.034 Uiso 1 1 calc R . . . .
C8DA C 0.3054(3) 0.27324(10) 0.49389(10) 0.0249(4) Uani 1 1 d . . . . .
H8DA H 0.396558 0.251158 0.500933 0.030 Uiso 1 1 calc R . . . .
C0EA C 0.8950(3) 0.09136(11) 0.16278(12) 0.0297(5) Uani 1 1 d . . . . .
H0EA H 0.983401 0.115017 0.167774 0.036 Uiso 1 1 calc R . . . .
C1EA C 0.6493(3) 0.06622(10) 0.10756(11) 0.0252(4) Uani 1 1 d . . . . .
H1EA H 0.570367 0.072612 0.074158 0.030 Uiso 1 1 calc R . . . .
C4EA C 0.7521(3) 0.01325(11) 0.19674(11) 0.0269(5) Uani 1 1 d . . . . .
H4EA H 0.743813 -0.016861 0.225098 0.032 Uiso 1 1 calc R . . . .
C5EA C 0.0463(3) 0.28878(9) 0.51433(10) 0.0211(4) Uani 1 1 d . . . . .
C7EA C -0.1504(3) 0.28034(12) 0.33075(13) 0.0331(5) Uani 1 1 d . . . . .
H7EA H -0.101784 0.308744 0.357884 0.040 Uiso 1 1 calc R . . . .
C4CA C 0.3725(2) -0.06885(9) 0.32884(9) 0.0165(3) Uani 1 1 d . . . . .
C0DA C -0.2969(3) 0.19863(12) 0.25190(15) 0.0379(6) Uani 1 1 d . . . . .
H0DA H -0.347647 0.170893 0.224477 0.045 Uiso 1 1 calc R . . . .
C1DA C -0.1737(3) 0.22905(11) 0.23624(12) 0.0282(5) Uani 1 1 d . . . . .
H1DA H -0.140158 0.221785 0.198280 0.034 Uiso 1 1 calc R . . . .
C9DA C -0.3455(3) 0.20846(12) 0.30667(16) 0.0404(7) Uani 1 1 d . . . . .
H9DA H -0.429045 0.187274 0.317388 0.048 Uiso 1 1 calc R . . . .
C2EA C 0.4047(2) 0.43119(11) 0.16858(12) 0.0272(5) Uani 1 1 d . . . . .
H2EA H 0.491445 0.448698 0.155995 0.033 Uiso 1 1 calc R . . . .
C6EA C -0.2730(3) 0.24912(14) 0.34629(16) 0.0436(7) Uani 1 1 d . . . . .
H6EA H -0.306783 0.255880 0.384299 0.052 Uiso 1 1 calc R . . . .
C1 C 0.3534(2) -0.11990(9) 0.29287(9) 0.0162(3) Uani 1 1 d . . . . .
C4 C 0.0183(2) 0.35322(8) 0.22662(9) 0.0160(3) Uani 1 1 d . . . . .
C5 C -0.1276(2) 0.38014(9) 0.21054(10) 0.0176(4) Uani 1 1 d . . . . .
H5 H -0.213976 0.363548 0.224418 0.021 Uiso 1 1 calc R . . . .
C8 C 0.6459(2) -0.07119(9) 0.32408(10) 0.0173(4) Uani 1 1 d . . . . .
H8 H 0.744772 -0.054922 0.334129 0.021 Uiso 1 1 calc R . . . .
C10 C -0.2878(3) 0.20538(11) 0.55708(13) 0.0332(6) Uani 1 1 d . . . . .
H10 H -0.343653 0.171368 0.544571 0.040 Uiso 1 1 calc R . . . .
C12 C -0.1690(3) 0.22230(11) 0.52710(12) 0.0292(5) Uani 1 1 d . . . . .
H12 H -0.144946 0.200037 0.493895 0.035 Uiso 1 1 calc R . . . .
C13 C -0.3256(3) 0.23757(12) 0.60491(12) 0.0316(5) Uani 1 1 d . . . . .
H13 H -0.407818 0.226091 0.625032 0.038 Uiso 1 1 calc R . . . .
C14 C -0.2429(3) 0.28663(11) 0.62329(12) 0.0317(5) Uani 1 1 d . . . . .
H14 H -0.267782 0.308859 0.656373 0.038 Uiso 1 1 calc R . . . .

loop_
_atom_site_aniso_label
_atom_site_aniso_U_11
_atom_site_aniso_U_22
_atom_site_aniso_U_33
_atom_site_aniso_U_23
_atom_site_aniso_U_13
_atom_site_aniso_U_12
I1 0.02186(6) 0.02079(6) 0.02175(6) -0.00172(5) 0.00297(5) 0.00035(5)
I2 0.02479(7) 0.02339(7) 0.03356(8) -0.00972(6) 0.00156(6) 0.00072(5)
I3 0.01975(6) 0.02209(7) 0.03842(8) 0.01008(6) 0.00680(6) 0.00382(5)
I4 0.03406(8) 0.02168(7) 0.02370(7) 0.00346(5) 0.00163(6) 0.00716(6)
C0AA 0.0136(8) 0.0169(8) 0.0197(9) -0.0023(7) 0.0030(7) 0.0003(6)
C1BA 0.0193(9) 0.0180(9) 0.0182(9) 0.0006(7) 0.0014(7) -0.0022(7)
C3BA 0.0219(10) 0.0193(9) 0.0175(9) -0.0010(7) 0.0012(7) 0.0021(7)
C4BA 0.0304(11) 0.0194(10) 0.0184(9) -0.0012(7) 0.0004(8) 0.0058(8)
C5BA 0.0187(9) 0.0175(9) 0.0199(9) 0.0010(7) 0.0024(7) -0.0031(7)
C6BA 0.0149(8) 0.0158(8) 0.0191(9) 0.0023(7) 0.0019(7) -0.0004(7)
C7BA 0.0133(8) 0.0166(8) 0.0185(9) 0.0027(7) 0.0020(7) -0.0012(6)
C1AA 0.0234(10) 0.0241(10) 0.0210(10) -0.0006(8) 0.0021(8) 0.0073(8)
C2AA 0.0128(8) 0.0217(10) 0.0328(11) 0.0042(8) 0.0010(8) 0.0023(7)
C3AA 0.0192(9) 0.0169(9) 0.0199(9) 0.0009(7) 0.0019(7) -0.0036(7)
C4AA 0.0184(9) 0.0256(10) 0.0252(10) -0.0013(8) 0.0057(8) -0.0025(8)
C5AA 0.0158(8) 0.0176(9) 0.0211(9) 0.0002(7) 0.0004(7) 0.0012(7)
C7AA 0.0160(9) 0.0181(9) 0.0248(10) 0.0031(8) 0.0023(7) 0.0015(7)
C8AA 0.0141(9) 0.0231(10) 0.0268(10) -0.0037(8) 0.0048(8) 0.0002(7)
C9AA 0.0195(9) 0.0239(10) 0.0224(10) 0.0005(8) 0.0041(8) -0.0041(8)
C0BA 0.0126(8) 0.0212(10) 0.0287(11) 0.0027(8) 0.0035(7) 0.0018(7)
C9CA 0.0122(9) 0.0307(12) 0.0410(13) 0.0107(10) 0.0044(9) 0.0021(8)
C2DA 0.0193(9) 0.0210(10) 0.0244(10) -0.0020(8) 0.0048(8) -0.0044(7)
C3DA 0.0173(9) 0.0182(9) 0.0197(9) -0.0008(7) 0.0047(7) -0.0015(7)
C4DA 0.0225(11) 0.0325(12) 0.0292(12) 0.0004(9) 0.0049(9) 0.0106(9)
C5DA 0.0212(9) 0.0188(9) 0.0180(9) 0.0018(7) 0.0019(7) -0.0040(7)
C8BA 0.0216(10) 0.0209(10) 0.0224(10) 0.0007(8) 0.0045(8) 0.0027(8)
C9BA 0.0145(9) 0.0249(11) 0.0470(15) -0.0105(10) 0.0014(9) -0.0012(8)
C0CA 0.0134(8) 0.0226(10) 0.0271(10) -0.0023(8) 0.0045(7) -0.0003(7)
C1CA 0.0257(11) 0.0349(13) 0.0249(11) 0.0050(9) -0.0049(9) -0.0044(9)
C2CA 0.0377(13) 0.0212(10) 0.0263(11) -0.0033(8) 0.0090(10) -0.0078(9)
C3CA 0.0201(9) 0.0201(9) 0.0205(9) 0.0000(7) 0.0027(7) -0.0008(7)
C5CA 0.0235(11) 0.0390(14) 0.0319(13) -0.0038(11) -0.0075(9) -0.0024(10)
C6CA 0.0205(10) 0.0259(11) 0.0417(14) 0.0008(10) 0.0068(10) -0.0061(8)
C7CA 0.0187(9) 0.0168(9) 0.0211(9) -0.0017(7) 0.0027(7) 0.0005(7)
C8CA 0.0190(10) 0.0326(12) 0.0299(12) -0.0031(9) 0.0079(9) -0.0071(9)
C1FA 0.0140(8) 0.0175(9) 0.0239(10) 0.0032(7) 0.0038(7) 0.0009(7)
C2FA 0.0277(12) 0.0254(11) 0.0445(15) 0.0095(10) 0.0088(11) -0.0033(9)
C3FA 0.0190(10) 0.0257(11) 0.0260(11) 0.0022(8) 0.0026(8) -0.0041(8)
C6DA 0.0263(10) 0.0171(9) 0.0199(9) 0.0016(7) 0.0009(8) 0.0024(8)
C7DA 0.0205(10) 0.0373(13) 0.0258(11) -0.0030(10) -0.0004(8) -0.0057(9)
C8DA 0.0278(11) 0.0242(10) 0.0222(10) 0.0000(8) 0.0019(8) 0.0093(9)
C0EA 0.0217(11) 0.0278(11) 0.0406(14) -0.0043(10) 0.0079(10) -0.0073(9)
C1EA 0.0235(10) 0.0234(10) 0.0283(11) 0.0059(9) 0.0028(9) -0.0010(8)
C4EA 0.0253(11) 0.0323(12) 0.0221(10) 0.0044(9) 0.0008(8) -0.0068(9)
C5EA 0.0259(10) 0.0175(9) 0.0193(9) -0.0020(7) 0.0013(8) 0.0029(8)
C7EA 0.0323(13) 0.0349(13) 0.0356(13) -0.0067(11) 0.0164(11) -0.0019(10)
C4CA 0.0105(8) 0.0185(9) 0.0202(9) 0.0011(7) 0.0015(7) -0.0008(6)
C0DA 0.0273(12) 0.0328(13) 0.0506(17) 0.0087(12) -0.0032(12) -0.0136(10)
C1DA 0.0290(12) 0.0265(11) 0.0282(11) 0.0007(9) 0.0015(9) -0.0103(9)
C9DA 0.0190(11) 0.0316(13) 0.073(2) 0.0199(14) 0.0157(12) 0.0022(9)
C2EA 0.0110(9) 0.0304(12) 0.0412(13) 0.0107(10) 0.0073(8) 0.0023(8)
C6EA 0.0401(15) 0.0457(16) 0.0532(18) 0.0086(14) 0.0327(14) 0.0094(13)
C1 0.0120(8) 0.0165(8) 0.0204(9) 0.0006(7) 0.0033(7) -0.0001(6)
C4 0.0132(8) 0.0148(8) 0.0201(9) -0.0036(7) 0.0026(7) -0.0002(6)
C5 0.0112(8) 0.0189(9) 0.0233(9) -0.0015(7) 0.0042(7) 0.0005(7)
C8 0.0112(8) 0.0168(8) 0.0235(9) 0.0020(7) 0.0017(7) -0.0013(6)
C10 0.0313(13) 0.0263(12) 0.0383(14) -0.0010(10) -0.0058(11) -0.0095(10)
C12 0.0342(13) 0.0232(11) 0.0290(12) -0.0059(9) 0.0009(10) -0.0008(9)
C13 0.0270(12) 0.0340(13) 0.0333(13) 0.0076(10) 0.0028(10) -0.0057(10)
C14 0.0395(14) 0.0296(12) 0.0277(12) -0.0002(10) 0.0112(10) -0.0059(10)

loop_
_atom_type_symbol
_atom_type_description
_atom_type_scat_dispersion_real
_atom_type_scat_dispersion_imag
_atom_type_scat_source
C C 0.0033 0.0016 'International Tables Vol C Tables 4.2.6.8 and 6.1.1.4'
H H 0.0000 0.0000 'International Tables Vol C Tables 4.2.6.8 and 6.1.1.4'
I I -0.4742 1.8119 'International Tables Vol C Tables 4.2.6.8 and 6.1.1.4'

loop_
_geom_angle_atom_site_label_1
_geom_angle_atom_site_label_2
_geom_angle_atom_site_label_3
_geom_angle
_geom_angle_site_symmetry_1
_geom_angle_site_symmetry_3
_geom_angle_publ_flag
C7AA C0AA C1FA 121.29(18) . . ?
C7AA C0AA C4 118.05(18) . . ?
C4 C0AA C1FA 120.61(18) . . ?
C5BA C1BA C3DA 119.90(19) . . ?
C3CA C1BA C5BA 117.85(19) . . ?
C3CA C1BA C3DA 122.24(19) . . ?
C5DA C3BA C8BA 117.75(19) 2 . ?
C5EA C3BA C5DA 120.41(19) . 2 ?
C5EA C3BA C8BA 121.8(2) . . ?
C8DA C4BA I4 116.13(16) . . ?
C8DA C4BA C5EA 122.5(2) . . ?
C5EA C4BA I4 121.27(17) . . ?
C1BA C5BA C3AA 120.33(19) . . ?
C1BA C5BA C2DA 121.90(19) . . ?
C3AA C5BA C2DA 117.77(19) . . ?
C7BA C6BA C5AA 121.66(18) . . ?
C7CA C6BA C7BA 117.58(18) . . ?
C7CA C6BA C5AA 120.74(18) . . ?
C6BA C7BA C4CA 120.59(18) . . ?
C6BA C7BA C8 121.96(18) . . ?
C4CA C7BA C8 117.45(18) . . ?
C5DA C1AA C4DA 119.3(2) 2 . ?
C8DA C1AA C4DA 121.9(2) . . ?
C8DA C1AA C5DA 118.8(2) . 2 ?
C7AA C2AA C0BA 120.29(19) . . ?
C5BA C3AA C5DA 120.37(19) . . ?
C9AA C3AA C5BA 119.97(19) . . ?
C9AA C3AA C5DA 119.66(19) . . ?
C3CA C4AA C9AA 120.6(2) . . ?
C1CA C5AA C6BA 121.0(2) . . ?
C3FA C5AA C6BA 120.17(19) . . ?
C3FA C5AA C1CA 118.7(2) . . ?
C0AA C7AA I3 120.36(15) . . ?
C2AA C7AA I3 117.34(15) . . ?
C2AA C7AA C0AA 122.29(19) . . ?
C7CA C8AA C0CA 120.28(19) . . ?
C3AA C9AA C8CA 119.5(2) . . ?
C4AA C9AA C3AA 118.86(19) . . ?
C4AA C9AA C8CA 121.7(2) . . ?
C2AA C0BA C9CA 121.49(19) . . ?
C2AA C0BA C1 119.42(19) . 2 ?
C1 C0BA C9CA 119.1(2) 2 . ?
C2EA C9CA C0BA 121.0(2) . . ?
C8BA C2DA C5BA 121.8(2) 2_545 . ?
C1EA C3DA C1BA 120.55(19) . . ?
C1EA C3DA C4EA 118.6(2) . . ?
C4EA C3DA C1BA 120.83(19) . . ?
C8CA C4DA C1AA 121.6(2) 2 . ?
C3BA C5DA C3AA 120.70(19) 2_545 . ?
C1AA C5DA C3BA 119.9(2) 2_545 2_545 ?
C1AA C5DA C3AA 119.4(2) 2_545 . ?
C2DA C8BA C3BA 121.6(2) 2 . ?
C5CA C9BA C6CA 119.3(2) . . ?
C8AA C0CA C4CA 119.22(19) . . ?
C8AA C0CA C2EA 121.51(19) . 2_545 ?
C4CA C0CA C2EA 119.3(2) . 2_545 ?
C5AA C1CA C5CA 120.6(2) . . ?
C14 C2CA C6DA 120.9(2) . . ?
C1BA C3CA I1 121.24(15) . . ?
C4AA C3CA I1 116.34(16) . . ?
C4AA C3CA C1BA 122.4(2) . . ?
C9BA C5CA C1CA 120.5(2) . . ?
C9BA C6CA C3FA 120.4(2) . . ?
C6BA C7CA I2 121.13(15) . . ?
C8AA C7CA I2 116.18(15) . . ?
C8AA C7CA C6BA 122.68(19) . . ?
C4DA C8CA C9AA 120.6(2) 2_545 . ?
C7EA C1FA C0AA 120.9(2) . . ?
C7EA C1FA C1DA 119.1(2) . . ?
C1DA C1FA C0AA 120.0(2) . . ?
C0EA C2FA C1EA 119.7(2) . . ?
C5AA C3FA C6CA 120.5(2) . . ?
C2CA C6DA C5EA 121.0(2) . . ?
C2CA C6DA C12 118.4(2) . . ?
C12 C6DA C5EA 120.7(2) . . ?
C0EA C7DA C4EA 120.0(2) . . ?
C4BA C8DA C1AA 120.7(2) . . ?
C7DA C0EA C2FA 119.9(2) . . ?
C3DA C1EA C2FA 120.9(2) . . ?
C7DA C4EA C3DA 120.8(2) . . ?
C3BA C5EA C6DA 120.49(19) . . ?
C4BA C5EA C3BA 117.7(2) . . ?
C4BA C5EA C6DA 121.8(2) . . ?
C1FA C7EA C6EA 120.1(3) . . ?
C0CA C4CA C7BA 119.65(19) . . ?
C0CA C4CA C1 119.42(18) . . ?
C1 C4CA C7BA 120.92(18) . . ?
C9DA C0DA C1DA 120.3(3) . . ?
C1FA C1DA C0DA 120.4(2) . . ?
C0DA C9DA C6EA 120.0(2) . . ?
C9CA C2EA C0CA 121.0(2) . 2 ?
C9DA C6EA C7EA 120.2(3) . . ?
C0BA C1 C4CA 120.13(18) 2_545 . ?
C0BA C1 C4 119.66(18) 2_545 2_545 ?
C4 C1 C4CA 120.19(17) 2_545 . ?
C0AA C4 C1 120.22(18) . 2 ?
C0AA C4 C5 121.79(18) . . ?
C1 C4 C5 117.97(18) 2 . ?
C8 C5 C4 121.78(18) 2 . ?
C5 C8 C7BA 121.64(18) 2_545 . ?
C13 C10 C12 120.5(2) . . ?
C10 C12 C6DA 120.6(2) . . ?
C10 C13 C14 119.4(2) . . ?
C13 C14 C2CA 120.2(2) . . ?

loop_
_geom_bond_atom_site_label_1
_geom_bond_atom_site_label_2
_geom_bond_distance
_geom_bond_site_symmetry_2
_geom_bond_publ_flag
I1 C3CA 2.103(2) . ?
I2 C7CA 2.098(2) . ?
I3 C7AA 2.102(2) . ?
I4 C4BA 2.101(2) . ?
C0AA C7AA 1.398(3) . ?
C0AA C1FA 1.489(3) . ?
C0AA C4 1.412(3) . ?
C1BA C5BA 1.414(3) . ?
C1BA C3DA 1.491(3) . ?
C1BA C3CA 1.402(3) . ?
C3BA C5DA 1.422(3) 2 ?
C3BA C8BA 1.438(3) . ?
C3BA C5EA 1.418(3) . ?
C4BA C8DA 1.385(3) . ?
C4BA C5EA 1.396(3) . ?
C5BA C3AA 1.422(3) . ?
C5BA C2DA 1.439(3) . ?
C6BA C7BA 1.410(3) . ?
C6BA C5AA 1.487(3) . ?
C6BA C7CA 1.402(3) . ?
C7BA C4CA 1.424(3) . ?
C7BA C8 1.439(3) . ?
C1AA C4DA 1.435(3) . ?
C1AA C5DA 1.420(3) 2 ?
C1AA C8DA 1.394(3) . ?
C2AA C7AA 1.388(3) . ?
C2AA C0BA 1.389(3) . ?
C3AA C9AA 1.421(3) . ?
C3AA C5DA 1.427(3) . ?
C4AA C9AA 1.396(3) . ?
C4AA C3CA 1.385(3) . ?
C5AA C1CA 1.389(3) . ?
C5AA C3FA 1.389(3) . ?
C8AA C0CA 1.389(3) . ?
C8AA C7CA 1.388(3) . ?
C9AA C8CA 1.439(3) . ?
C0BA C9CA 1.439(3) . ?
C0BA C1 1.419(3) 2 ?
C9CA C2EA 1.349(3) . ?
C2DA C8BA 1.361(3) 2_545 ?
C3DA C1EA 1.385(3) . ?
C3DA C4EA 1.391(3) . ?
C4DA C8CA 1.344(3) 2 ?
C9BA C5CA 1.378(4) . ?
C9BA C6CA 1.384(4) . ?
C0CA C4CA 1.423(3) . ?
C0CA C2EA 1.440(3) 2_545 ?
C1CA C5CA 1.392(3) . ?
C2CA C6DA 1.391(3) . ?
C2CA C14 1.387(4) . ?
C6CA C3FA 1.392(3) . ?
C1FA C7EA 1.386(3) . ?
C1FA C1DA 1.388(3) . ?
C2FA C0EA 1.387(4) . ?
C2FA C1EA 1.393(3) . ?
C6DA C5EA 1.492(3) . ?
C6DA C12 1.391(3) . ?
C7DA C0EA 1.381(4) . ?
C7DA C4EA 1.388(3) . ?
C7EA C6EA 1.394(4) . ?
C4CA C1 1.423(3) . ?
C0DA C1DA 1.390(3) . ?
C0DA C9DA 1.369(5) . ?
C9DA C6EA 1.379(5) . ?
C1 C4 1.422(3) 2_545 ?
C4 C5 1.433(3) . ?
C5 C8 1.361(3) 2 ?
C10 C12 1.387(4) . ?
C10 C13 1.380(4) . ?
C13 C14 1.381(4) . ?

loop_
_smtbx_masks_void_nr
_smtbx_masks_void_average_x
_smtbx_masks_void_average_y
_smtbx_masks_void_average_z
_smtbx_masks_void_volume
_smtbx_masks_void_count_electrons
_smtbx_masks_void_content
1 0.000 0.000 0.000 130.1 40.2 ?
2 0.500 0.500 0.500 130.1 40.2 ?
